data_7203285
loop_
_publ_author_name
'Gelbrich, Thomas'
'Hursthouse, Michael B.'

_publ_section_title
;
 Systematic investigation of the relationships between 25 crystal
 structures containing the carbamazepine molecule or a close analogue:
 a case study of the XPac method
;
_journal_issue 6
_journal_name_full CrystEngComm
_journal_page_first 448
_journal_paper_doi 10.1039/b600753h
_journal_volume 8
_journal_year 2006
_chemical_formula_sum 'C15 H16 N2 O3'
_chemical_formula_weight 272.30
_chemical_name_systematic
;
?
;
_space_group_IT_number 14
_symmetry_cell_setting monoclinic
_symmetry_space_group_name_Hall '-P 2ybc'
_symmetry_space_group_name_H-M 'P 1 21/c 1'
_atom_sites_solution_hydrogens geom
_atom_sites_solution_primary direct
_atom_sites_solution_secondary difmap
_audit_creation_method SHELXL-97
_cell_angle_alpha 90.00
_cell_angle_beta 103.868(10)
_cell_angle_gamma 90.00
_cell_formula_units_Z 4
_cell_length_a 10.1051(6)
_cell_length_b 28.8085(18)
_cell_length_c 4.8380(2)
_cell_measurement_temperature 120(2)
_cell_volume 1367.35(14)
_computing_cell_refinement 'DENZO (Otwinowski & Minor, 1997) & COLLECT (Hooft, R.W.W., 1998)'
_computing_data_collection 'COLLECT (Hooft, R.W.W., 1998)'
_computing_data_reduction 'DENZO (Otwinowski & Minor, 1997) & COLLECT (Hooft, R.W.W., 1998)'
_computing_structure_refinement 'SHELXL-97 (Sheldrick, 1997)'
_computing_structure_solution 'SHELXS-97 (Sheldrick, 1990)'
_diffrn_ambient_temperature 120(2)
_diffrn_detector_area_resol_mean 9.091
_diffrn_measured_fraction_theta_full 0.987
_diffrn_measured_fraction_theta_max 0.987
_diffrn_measurement_device_type 'Bruker-Nonius 95mm CCD camera on \k-goniostat'
_diffrn_measurement_method '\f & \w scans'
_diffrn_radiation_monochromator graphite
_diffrn_radiation_source 'Bruker-Nonius FR591 rotating anode'
_diffrn_radiation_type MoK\a
_diffrn_radiation_wavelength 0.71073
_diffrn_reflns_av_R_equivalents 0.1094
_diffrn_reflns_av_sigmaI/netI 0.0804
_diffrn_reflns_limit_h_max 9
_diffrn_reflns_limit_h_min -12
_diffrn_reflns_limit_k_max 34
_diffrn_reflns_limit_k_min -34
_diffrn_reflns_limit_l_max 5
_diffrn_reflns_limit_l_min -5
_diffrn_reflns_number 14361
_diffrn_reflns_theta_full 25.24
_diffrn_reflns_theta_max 25.24
_diffrn_reflns_theta_min 2.97
_exptl_absorpt_coefficient_mu 0.093
_exptl_absorpt_correction_T_max 0.9953
_exptl_absorpt_correction_T_min 0.9816
_exptl_absorpt_correction_type empirical
_exptl_absorpt_process_details 'SADABS V2.10 (Sheldrick, G.M., 2003)'
_exptl_crystal_colour colourless
_exptl_crystal_density_diffrn 1.323
_exptl_crystal_density_method 'not measured'
_exptl_crystal_description needle
_exptl_crystal_F_000 576
_exptl_crystal_size_max 0.20
_exptl_crystal_size_mid 0.05
_exptl_crystal_size_min 0.05
_refine_diff_density_max 0.225
_refine_diff_density_min -0.221
_refine_diff_density_rms 0.054
_refine_ls_extinction_coef 0.0152(15)
_refine_ls_extinction_expression Fc^*^=kFc[1+0.001xFc^2^\l^3^/sin(2\q)]^-1/4^
_refine_ls_extinction_method SHELXL
_refine_ls_goodness_of_fit_ref 1.171
_refine_ls_hydrogen_treatment mixed
_refine_ls_matrix_type full
_refine_ls_number_parameters 203
_refine_ls_number_reflns 2441
_refine_ls_number_restraints 30
_refine_ls_restrained_S_all 1.168
_refine_ls_R_factor_all 0.1038
_refine_ls_R_factor_gt 0.0506
_refine_ls_shift/su_max 0.000
_refine_ls_shift/su_mean 0.000
_refine_ls_structure_factor_coef Fsqd
_refine_ls_weighting_details 'calc w=1/[\s^2^(Fo^2^)+(0.0057P)^2^+0.1000P] where P=(Fo^2^+2Fc^2^)/3'
_refine_ls_weighting_scheme calc
_refine_ls_wR_factor_gt 0.0770
_refine_ls_wR_factor_ref 0.0856
_reflns_number_gt 1487
_reflns_number_total 2441
_reflns_threshold_expression >2sigma(I)
_cod_data_source_file b600753h.txt
_cod_data_source_block s92
_cod_depositor_comments
;
The following automatic conversions were performed:
'_symmetry_cell_setting' value 'Monoclinic' changed to 'monoclinic'
according to '/home/saulius/struct/CIF-dictionaries/cif_core.dic'
dictionary named 'cif_core.dic' version 2.4.1 from 2010-06-29.

Automatic conversion script
Id: cif_fix_enum 1527 2010-12-29 10:47:43Z saulius 
;
_cod_original_cell_volume 1367.35(13)
_cod_original_sg_symbol_H-M P2(1)/c
_cod_database_code 7203285

loop_
_symmetry_equiv_pos_as_xyz
'x, y, z'
'-x, y+1/2, -z+1/2'
'-x, -y, -z'
'x, -y-1/2, z-1/2'

loop_
_atom_site_label
_atom_site_type_symbol
_atom_site_fract_x
_atom_site_fract_y
_atom_site_fract_z
_atom_site_U_iso_or_equiv
_atom_site_adp_type
_atom_site_occupancy
_atom_site_symmetry_multiplicity
_atom_site_calc_flag
_atom_site_refinement_flags
_atom_site_disorder_assembly
_atom_site_disorder_group
N1 N -0.0028(6) 0.61063(6) 0.2298(4) 0.0226(5) Uani 1 1 d . . .
N2 N -0.1157(4) 0.54675(15) 0.3411(12) 0.0227(7) Uani 1 1 d DU . .
H1N H -0.1970(16) 0.5582(9) 0.267(6) 0.028(9) Uiso 1 1 d D . .
H2N H -0.109(3) 0.5193(6) 0.423(7) 0.057(12) Uiso 1 1 d D . .
O1 O 0.1154(4) 0.54729(13) 0.4501(10) 0.0337(8) Uani 1 1 d D . .
C1 C 0.1208(4) 0.63465(17) 0.2250(11) 0.0209(14) Uani 1 1 d D . .
C2 C 0.1551(4) 0.67493(17) 0.3882(12) 0.0221(15) Uani 1 1 d D . .
C3 C 0.0665(5) 0.69557(17) 0.5552(12) 0.0219(14) Uani 1 1 d D . .
H3 H 0.1093 0.7096 0.7317 0.026 Uiso 1 1 calc R . .
C4 C 0.2788(4) 0.69676(16) 0.3826(11) 0.0237(16) Uani 1 1 d D . .
H4 H 0.3036 0.7246 0.4880 0.028 Uiso 1 1 calc R . .
C5 C 0.3647(4) 0.67881(17) 0.2282(13) 0.0284(17) Uani 1 1 d D . .
H5 H 0.4493 0.6936 0.2328 0.034 Uiso 1 1 calc R . .
C6 C 0.3275(5) 0.63905(18) 0.0654(12) 0.0265(17) Uani 1 1 d D . .
H6 H 0.3851 0.6273 -0.0471 0.032 Uiso 1 1 calc R . .
C7 C 0.2069(5) 0.61664(16) 0.0671(13) 0.0286(16) Uani 1 1 d D . .
H7 H 0.1829 0.5889 -0.0397 0.034 Uiso 1 1 calc R . .
C8 C -0.1276(5) 0.63402(16) 0.1036(11) 0.0215(14) Uani 1 1 d D . .
C9 C -0.1596(5) 0.67518(16) 0.2282(11) 0.0242(15) Uani 1 1 d D . .
C10 C -0.0695(5) 0.69614(16) 0.4787(11) 0.0263(15) Uani 1 1 d D . .
H10 H -0.1133 0.7123 0.6032 0.032 Uiso 1 1 calc R . .
C11 C -0.2840(4) 0.69645(17) 0.1015(11) 0.0266(17) Uani 1 1 d D . .
H11 H -0.3111 0.7234 0.1871 0.032 Uiso 1 1 calc R . .
C12 C -0.3676(5) 0.67925(17) -0.1440(11) 0.0240(15) Uani 1 1 d D . .
H12 H -0.4497 0.6951 -0.2294 0.029 Uiso 1 1 calc R . .
C13 C -0.3338(5) 0.63927(17) -0.2677(12) 0.0269(17) Uani 1 1 d D . .
H13 H -0.3931 0.6271 -0.4347 0.032 Uiso 1 1 calc R . .
C14 C -0.2130(5) 0.61713(17) -0.1462(11) 0.0232(14) Uani 1 1 d D . .
H14 H -0.1876 0.5901 -0.2336 0.028 Uiso 1 1 calc R . .
C15 C 0.0032(5) 0.56663(7) 0.3440(5) 0.0238(5) Uani 1 1 d DU . .
O2 O 0.4138(4) 0.54758(15) 0.6503(13) 0.0398(13) Uani 1 1 d D . .
H1O H 0.472(2) 0.5543(15) 0.543(5) 0.048 Uiso 1 1 d D . .
H2O H 0.3284(12) 0.5551(11) 0.557(6) 0.048 Uiso 1 1 d D . .
O3 O 0.4208(4) 0.45140(14) 0.7638(12) 0.0445(13) Uani 1 1 d D . .
H3O H 0.445(4) 0.4496(16) 0.955(2) 0.053 Uiso 1 1 d D . .
H4O H 0.423(3) 0.4821(4) 0.732(8) 0.053 Uiso 1 1 d D . .

loop_
_atom_site_aniso_label
_atom_site_aniso_U_11
_atom_site_aniso_U_22
_atom_site_aniso_U_33
_atom_site_aniso_U_23
_atom_site_aniso_U_13
_atom_site_aniso_U_12
N1 0.0218(12) 0.0171(10) 0.0296(18) 0.0017(10) 0.008(3) -0.005(3)
N2 0.0245(15) 0.0153(14) 0.0285(18) 0.0013(13) 0.007(2) 0.0027(17)
O1 0.0271(18) 0.0265(17) 0.047(2) 0.0114(15) 0.007(2) 0.0030(16)
C1 0.016(3) 0.024(4) 0.020(3) 0.006(3) -0.001(3) 0.002(3)
C2 0.014(3) 0.031(3) 0.019(4) 0.007(3) 0.000(3) -0.003(2)
C3 0.024(3) 0.023(3) 0.018(3) -0.008(3) 0.003(3) 0.006(3)
C4 0.035(3) 0.015(3) 0.021(4) 0.001(3) 0.007(3) 0.005(3)
C5 0.018(3) 0.023(3) 0.043(5) 0.009(4) 0.005(4) 0.002(3)
C6 0.030(3) 0.029(4) 0.024(4) -0.003(3) 0.014(3) 0.000(3)
C7 0.034(3) 0.009(3) 0.041(4) 0.008(3) 0.005(3) 0.005(3)
C8 0.023(3) 0.014(3) 0.028(4) 0.002(3) 0.007(3) -0.001(3)
C9 0.035(3) 0.013(3) 0.025(4) 0.001(3) 0.009(3) -0.005(3)
C10 0.034(3) 0.019(3) 0.026(4) 0.010(3) 0.009(4) 0.004(3)
C11 0.015(3) 0.029(4) 0.038(5) 0.004(3) 0.012(3) 0.005(3)
C12 0.025(3) 0.027(4) 0.021(4) 0.005(4) 0.006(3) 0.002(3)
C13 0.022(3) 0.024(4) 0.033(4) 0.008(3) 0.005(3) -0.005(3)
C14 0.027(3) 0.027(3) 0.016(3) -0.005(3) 0.007(3) 0.001(3)
C15 0.0257(13) 0.0168(12) 0.0287(15) 0.0003(10) 0.006(2) 0.0027(19)
O2 0.038(2) 0.039(3) 0.040(3) 0.005(3) 0.006(2) 0.010(2)
O3 0.076(3) 0.025(2) 0.027(3) 0.002(3) 0.002(2) 0.000(2)

loop_
_atom_type_symbol
_atom_type_description
_atom_type_scat_dispersion_real
_atom_type_scat_dispersion_imag
_atom_type_scat_source
C C 0.0033 0.0016 'International Tables Vol C Tables 4.2.6.8 and 6.1.1.4'
H H 0.0000 0.0000 'International Tables Vol C Tables 4.2.6.8 and 6.1.1.4'
N N 0.0061 0.0033 'International Tables Vol C Tables 4.2.6.8 and 6.1.1.4'
O O 0.0106 0.0060 'International Tables Vol C Tables 4.2.6.8 and 6.1.1.4'

loop_
_geom_angle_atom_site_label_1
_geom_angle_atom_site_label_2
_geom_angle_atom_site_label_3
_geom_angle
_geom_angle_site_symmetry_1
_geom_angle_site_symmetry_3
_geom_angle_publ_flag
C15 N1 C8 123.6(4) . . ?
C15 N1 C1 119.7(4) . . ?
C8 N1 C1 116.64(17) . . ?
C15 N2 H1N 126.7(19) . . ?
C15 N2 H2N 114(2) . . ?
H1N N2 H2N 119(3) . . ?
C7 C1 C2 121.1(4) . . ?
C7 C1 N1 119.5(4) . . ?
C2 C1 N1 119.4(4) . . ?
C1 C2 C4 117.5(4) . . ?
C1 C2 C3 123.0(4) . . ?
C4 C2 C3 119.5(4) . . ?
C10 C3 C2 125.1(6) . . ?
C10 C3 H3 117.4 . . ?
C2 C3 H3 117.4 . . ?
C5 C4 C2 121.5(4) . . ?
C5 C4 H4 119.2 . . ?
C2 C4 H4 119.2 . . ?
C4 C5 C6 119.8(4) . . ?
C4 C5 H5 120.1 . . ?
C6 C5 H5 120.1 . . ?
C7 C6 C5 120.1(4) . . ?
C7 C6 H6 120.0 . . ?
C5 C6 H6 120.0 . . ?
C6 C7 C1 119.9(4) . . ?
C6 C7 H7 120.0 . . ?
C1 C7 H7 120.0 . . ?
C14 C8 C9 120.6(4) . . ?
C14 C8 N1 120.3(4) . . ?
C9 C8 N1 119.0(3) . . ?
C11 C9 C8 117.2(4) . . ?
C11 C9 C10 119.8(4) . . ?
C8 C9 C10 123.0(4) . . ?
C3 C10 C9 128.4(6) . . ?
C3 C10 H10 115.8 . . ?
C9 C10 H10 115.8 . . ?
C12 C11 C9 121.5(4) . . ?
C12 C11 H11 119.3 . . ?
C9 C11 H11 119.3 . . ?
C11 C12 C13 120.7(4) . . ?
C11 C12 H12 119.6 . . ?
C13 C12 H12 119.6 . . ?
C14 C13 C12 119.2(4) . . ?
C14 C13 H13 120.4 . . ?
C12 C13 H13 120.4 . . ?
C13 C14 C8 120.6(4) . . ?
C13 C14 H14 119.7 . . ?
C8 C14 H14 119.7 . . ?
O1 C15 N2 122.5(2) . . ?
O1 C15 N1 121.4(4) . . ?
N2 C15 N1 116.1(4) . . ?
H1O O2 H2O 109.8(14) . . ?
H3O O3 H4O 103(4) . . ?

loop_
_geom_bond_atom_site_label_1
_geom_bond_atom_site_label_2
_geom_bond_distance
_geom_bond_site_symmetry_2
_geom_bond_publ_flag
N1 C15 1.378(3) . ?
N1 C8 1.431(6) . ?
N1 C1 1.433(6) . ?
N2 C15 1.328(2) . ?
N2 H1N 0.878(10) . ?
N2 H2N 0.879(10) . ?
O1 C15 1.257(2) . ?
C1 C7 1.389(4) . ?
C1 C2 1.399(4) . ?
C2 C4 1.405(4) . ?
C2 C3 1.469(4) . ?
C3 C10 1.335(3) . ?
C3 H3 0.9500 . ?
C4 C5 1.375(4) . ?
C4 H4 0.9500 . ?
C5 C6 1.390(4) . ?
C5 H5 0.9500 . ?
C6 C7 1.381(4) . ?
C6 H6 0.9500 . ?
C7 H7 0.9500 . ?
C8 C14 1.393(4) . ?
C8 C9 1.402(4) . ?
C9 C11 1.401(4) . ?
C9 C10 1.461(4) . ?
C10 H10 0.9500 . ?
C11 C12 1.374(4) . ?
C11 H11 0.9500 . ?
C12 C13 1.378(4) . ?
C12 H12 0.9500 . ?
C13 C14 1.378(4) . ?
C13 H13 0.9500 . ?
C14 H14 0.9500 . ?
O2 H1O 0.895(8) . ?
O2 H2O 0.900(8) . ?
O3 H3O 0.899(8) . ?
O3 H4O 0.899(8) . ?

loop_
_cod_related_entry_id
_cod_related_entry_database
_cod_related_entry_code
1 ChemSpider 139730
